data_7703565
loop_
_publ_author_name
'Lukina, Daria A.'
'Skatova, Alexandra A.'
'Lukoyanov, Anton N.'
'Kozlova, Ekaterina A.'
'Fedushkin, Igor L.'

_publ_section_title
;
 Alkali metal reduction of 1,3,2-diazaborol and 1,3,2-diazagermol
 derivatives based on 1,2-bis[(2,6-diisopropylphenyl)imino]acenaphthene.
;
_journal_issue 9
_journal_name_full 'Dalton transactions (Cambridge, England : 2003)'
_journal_page_first 2941
_journal_page_last 2946
_journal_paper_doi 10.1039/c9dt04652f
_journal_volume 49
_journal_year 2020
_chemical_formula_sum 'C79 H88 B2 K2 N4 O2'
_chemical_formula_weight 1225.35
_space_group_crystal_system tetragonal
_space_group_IT_number 82
_space_group_name_Hall 'I -4'
_space_group_name_H-M_alt 'I -4'
_atom_sites_solution_hydrogens geom
_atom_sites_solution_primary dual
_atom_sites_solution_secondary difmap
_audit_creation_method SHELXL-2014/7
_audit_update_record
;
2019-10-04 deposited with the CCDC.	2020-01-29 downloaded from the CCDC.
;
_cell_angle_alpha 90
_cell_angle_beta 90
_cell_angle_gamma 90
_cell_formula_units_Z 8
_cell_length_a 33.394(3)
_cell_length_b 33.394(3)
_cell_length_c 12.3370(9)
_cell_measurement_reflns_used 4116
_cell_measurement_temperature 100(2)
_cell_measurement_theta_max 19.81
_cell_measurement_theta_min 2.44
_cell_volume 13758(2)
_computing_cell_refinement 'Bruker SAINT'
_computing_data_collection 'Bruker SMART'
_computing_data_reduction 'Bruker SAINT'
_computing_molecular_graphics 'Bruker SHELXTL'
_computing_publication_material 'Bruker SHELXTL'
_computing_structure_refinement 'SHELXL-2014/7 (Sheldrick, 2014)'
_computing_structure_solution 'SHELXT-2014/4 (Sheldrick, 2014)'
_diffrn_ambient_temperature 100(2)
_diffrn_measured_fraction_theta_full 0.992
_diffrn_measured_fraction_theta_max 0.992
_diffrn_measurement_device_type 'Bruker Smart Apex (CCD)'
_diffrn_measurement_method '\w scans'
_diffrn_radiation_type MoK\a
_diffrn_radiation_wavelength 0.71073
_diffrn_reflns_av_R_equivalents 0.0594
_diffrn_reflns_av_unetI/netI 0.0645
_diffrn_reflns_Laue_measured_fraction_full 0.992
_diffrn_reflns_Laue_measured_fraction_max 0.992
_diffrn_reflns_limit_h_max 38
_diffrn_reflns_limit_h_min -39
_diffrn_reflns_limit_k_max 39
_diffrn_reflns_limit_k_min -20
_diffrn_reflns_limit_l_max 14
_diffrn_reflns_limit_l_min -14
_diffrn_reflns_number 38965
_diffrn_reflns_point_group_measured_fraction_full 0.994
_diffrn_reflns_point_group_measured_fraction_max 0.994
_diffrn_reflns_theta_full 24.999
_diffrn_reflns_theta_max 24.999
_diffrn_reflns_theta_min 0.862
_diffrn_source 'fine focus sealed tube'
_exptl_absorpt_coefficient_mu 0.187
_exptl_absorpt_correction_T_max 0.9663
_exptl_absorpt_correction_T_min 0.8578
_exptl_absorpt_correction_type multi-scan
_exptl_absorpt_process_details 'SADABS 2014/2'
_exptl_crystal_colour black
_exptl_crystal_density_diffrn 1.183
_exptl_crystal_description prism
_exptl_crystal_F_000 5232
_exptl_crystal_size_max 0.350
_exptl_crystal_size_mid 0.250
_exptl_crystal_size_min 0.200
_refine_diff_density_max 0.808
_refine_diff_density_min -0.293
_refine_diff_density_rms 0.064
_refine_ls_abs_structure_details
;
 Refined as an inversion twin.
;
_refine_ls_abs_structure_Flack 0.47(6)
_refine_ls_extinction_method none
_refine_ls_goodness_of_fit_ref 1.018
_refine_ls_hydrogen_treatment constr
_refine_ls_matrix_type full
_refine_ls_number_parameters 819
_refine_ls_number_reflns 12049
_refine_ls_number_restraints 105
_refine_ls_restrained_S_all 1.039
_refine_ls_R_factor_all 0.0959
_refine_ls_R_factor_gt 0.0658
_refine_ls_shift/su_max 0.000
_refine_ls_shift/su_mean 0.000
_refine_ls_structure_factor_coef Fsqd
_refine_ls_weighting_details 'w=1/[\s^2^(Fo^2^)+(0.1088P)^2^] where P=(Fo^2^+2Fc^2^)/3'
_refine_ls_weighting_scheme calc
_refine_ls_wR_factor_gt 0.1604
_refine_ls_wR_factor_ref 0.1753
_reflns_Friedel_coverage 0.906
_reflns_Friedel_fraction_full 0.997
_reflns_Friedel_fraction_max 0.997
_reflns_number_gt 8868
_reflns_number_total 12049
_reflns_threshold_expression 'I > 2\s(I)'
_cod_data_source_file c9dt04652f2.cif
_cod_data_source_block bianbok
_cod_depositor_comments 'Adding full bibliography for 7703563--7703565.cif.'
_cod_database_code 7703565
_shelx_shelxl_version_number 2014/7
_shelx_space_group_comment
;
The symmetry employed for this shelxl refinement is uniquely defined
by the following loop, which should always be used as a source of
symmetry information in preference to the above space-group names.
They are only intended as comments.
;
_shelx_estimated_absorpt_t_min 0.937
_shelx_estimated_absorpt_t_max 0.964

loop_
_space_group_symop_operation_xyz
'x, y, z'
'-x, -y, z'
'y, -x, -z'
'-y, x, -z'
'x+1/2, y+1/2, z+1/2'
'-x+1/2, -y+1/2, z+1/2'
'y+1/2, -x+1/2, -z+1/2'
'-y+1/2, x+1/2, -z+1/2'

loop_
_atom_site_label
_atom_site_type_symbol
_atom_site_fract_x
_atom_site_fract_y
_atom_site_fract_z
_atom_site_U_iso_or_equiv
_atom_site_adp_type
_atom_site_occupancy
_atom_site_site_symmetry_order
_atom_site_calc_flag
_atom_site_refinement_flags_posn
_atom_site_refinement_flags_adp
_atom_site_refinement_flags_occupancy
_atom_site_disorder_assembly
_atom_site_disorder_group
K1 K 0.78808(4) 0.45012(4) 0.40463(10) 0.0382(3) Uani 1 1 d . . . . .
K2 K 0.71081(4) 0.53860(4) 0.34898(11) 0.0378(3) Uani 1 1 d . . . . .
O1 O 0.71329(11) 0.47028(12) 0.4378(3) 0.0367(10) Uani 1 1 d . . . . .
O2 O 0.78566(11) 0.51913(12) 0.3192(3) 0.0377(10) Uani 1 1 d . . . . .
B1 B 0.69588(18) 0.4634(2) 0.5283(5) 0.0296(15) Uani 1 1 d . . . . .
B2 B 0.80370(19) 0.5268(2) 0.2271(6) 0.0320(15) Uani 1 1 d . . . . .
N1 N 0.70774(13) 0.43455(14) 0.6150(4) 0.0316(11) Uani 1 1 d . . . . .
N2 N 0.65932(13) 0.48275(13) 0.5750(4) 0.0292(11) Uani 1 1 d . . . . .
N3 N 0.84133(13) 0.50817(13) 0.1834(4) 0.0296(11) Uani 1 1 d . . . . .
N4 N 0.79128(12) 0.55391(14) 0.1401(4) 0.0305(11) Uani 1 1 d . . . . .
C1 C 0.68134(16) 0.43846(17) 0.7018(4) 0.0300(13) Uani 1 1 d . . . . .
C2 C 0.65271(16) 0.46659(17) 0.6782(4) 0.0319(13) Uani 1 1 d . . . . .
C3 C 0.62303(17) 0.46739(19) 0.7656(5) 0.0375(15) Uani 1 1 d . . . . .
C4 C 0.63742(16) 0.43903(17) 0.8428(5) 0.0330(13) Uani 1 1 d . . . . .
C5 C 0.67389(17) 0.42016(17) 0.8066(5) 0.0345(14) Uani 1 1 d . . . . .
C6 C 0.69168(19) 0.39335(19) 0.8739(5) 0.0430(15) Uani 1 1 d . . . . .
H6A H 0.7159 0.3807 0.8530 0.052 Uiso 1 1 calc R U . . .
C7 C 0.6735(2) 0.3842(2) 0.9774(5) 0.0487(18) Uani 1 1 d . . . . .
H7A H 0.6861 0.3655 1.0245 0.058 Uiso 1 1 calc R U . . .
C8 C 0.6391(2) 0.4018(2) 1.0078(5) 0.0501(18) Uani 1 1 d . . . . .
H8A H 0.6278 0.3953 1.0763 0.060 Uiso 1 1 calc R U . . .
C9 C 0.6190(2) 0.42990(19) 0.9406(5) 0.0429(16) Uani 1 1 d . . . . .
C10 C 0.5831(2) 0.4505(2) 0.9626(6) 0.0536(18) Uani 1 1 d . . . . .
H10A H 0.5691 0.4455 1.0281 0.064 Uiso 1 1 calc R U . . .
C11 C 0.5686(2) 0.4774(2) 0.8900(6) 0.056(2) Uani 1 1 d . . . . .
H11A H 0.5444 0.4909 0.9065 0.067 Uiso 1 1 calc R U . . .
C12 C 0.58842(19) 0.4865(2) 0.7889(6) 0.0454(16) Uani 1 1 d . . . . .
H12A H 0.5774 0.5054 0.7399 0.055 Uiso 1 1 calc R U . . .
C13 C 0.74376(16) 0.41257(18) 0.6119(5) 0.0338(14) Uani 1 1 d . . . . .
C14 C 0.74520(18) 0.37686(19) 0.5520(5) 0.0430(15) Uani 1 1 d . . . . .
C15 C 0.7825(2) 0.3590(2) 0.5391(6) 0.0565(19) Uani 1 1 d . . . . .
H15A H 0.7845 0.3337 0.4959 0.068 Uiso 1 1 calc R U . . .
C16 C 0.8171(2) 0.3747(2) 0.5845(6) 0.0561(19) Uani 1 1 d . . . . .
H16A H 0.8433 0.3607 0.5743 0.067 Uiso 1 1 calc R U . . .
C17 C 0.81527(19) 0.4088(2) 0.6442(6) 0.0509(18) Uani 1 1 d . . . . .
H17A H 0.8398 0.4186 0.6822 0.061 Uiso 1 1 calc R U . . .
C18 C 0.77865(17) 0.42907(19) 0.6584(5) 0.0381(14) Uani 1 1 d . . . . .
C19 C 0.7085(2) 0.3600(2) 0.5006(7) 0.057(2) Uani 1 1 d . . . . .
H19A H 0.6849 0.3750 0.5295 0.069 Uiso 1 1 calc R U . . .
C20 C 0.7024(3) 0.3163(3) 0.5255(10) 0.111(4) Uani 1 1 d . U . . .
H20A H 0.6929 0.3133 0.6002 0.166 Uiso 1 1 calc R U . . .
H20B H 0.7278 0.3020 0.5170 0.166 Uiso 1 1 calc R U . . .
H20C H 0.6825 0.3051 0.4756 0.166 Uiso 1 1 calc R U . . .
C21 C 0.7093(3) 0.3655(3) 0.3778(9) 0.089(3) Uani 1 1 d . . . . .
H21A H 0.7111 0.3941 0.3606 0.133 Uiso 1 1 calc R U . . .
H21B H 0.6847 0.3544 0.3464 0.133 Uiso 1 1 calc R U . . .
H21C H 0.7325 0.3515 0.3476 0.133 Uiso 1 1 calc R U . . .
C22 C 0.77767(18) 0.4686(2) 0.7182(5) 0.0441(16) Uani 1 1 d . . . . .
H22A H 0.7490 0.4769 0.7244 0.053 Uiso 1 1 calc R U . . .
C23 C 0.7998(3) 0.5016(2) 0.6567(7) 0.069(2) Uani 1 1 d . . . . .
H23A H 0.7864 0.5065 0.5874 0.104 Uiso 1 1 calc R U . . .
H23B H 0.8275 0.4932 0.6434 0.104 Uiso 1 1 calc R U . . .
H23C H 0.7997 0.5262 0.7000 0.104 Uiso 1 1 calc R U . . .
C24 C 0.7947(2) 0.4655(3) 0.8344(6) 0.069(2) Uani 1 1 d . . . . .
H24A H 0.7784 0.4469 0.8769 0.103 Uiso 1 1 calc R U . . .
H24B H 0.7942 0.4920 0.8686 0.103 Uiso 1 1 calc R U . . .
H24C H 0.8224 0.4557 0.8313 0.103 Uiso 1 1 calc R U . . .
C25 C 0.64175(16) 0.51722(17) 0.5285(5) 0.0309(13) Uani 1 1 d . . . . .
C26 C 0.61791(16) 0.51274(17) 0.4335(5) 0.0318(13) Uani 1 1 d . . . . .
C27 C 0.60590(17) 0.54599(18) 0.3767(5) 0.0401(15) Uani 1 1 d . . . . .
H27A H 0.5884 0.5428 0.3115 0.048 Uiso 1 1 calc R U . . .
C28 C 0.61636(18) 0.58472(19) 0.4126(6) 0.0451(16) Uani 1 1 d . . . . .
H28A H 0.6084 0.6077 0.3726 0.054 Uiso 1 1 calc R U . . .
C29 C 0.63856(17) 0.58895(18) 0.5077(6) 0.0400(15) Uani 1 1 d . . . . .
H29A H 0.6448 0.6150 0.5336 0.048 Uiso 1 1 calc R U . . .
C30 C 0.65176(15) 0.55558(17) 0.5654(5) 0.0321(13) Uani 1 1 d . . . . .
C31 C 0.60438(17) 0.47125(17) 0.3971(5) 0.0354(14) Uani 1 1 d . . . . .
H31A H 0.6167 0.4518 0.4490 0.043 Uiso 1 1 calc R U . . .
C32 C 0.5592(2) 0.4670(2) 0.4098(8) 0.071(2) Uani 1 1 d . . . . .
H32A H 0.5511 0.4398 0.3902 0.106 Uiso 1 1 calc R U . . .
H32B H 0.5457 0.4862 0.3621 0.106 Uiso 1 1 calc R U . . .
H32C H 0.5517 0.4724 0.4852 0.106 Uiso 1 1 calc R U . . .
C33 C 0.6195(3) 0.4604(3) 0.2889(7) 0.076(2) Uani 1 1 d . U . . .
H33A H 0.6477 0.4681 0.2829 0.113 Uiso 1 1 calc R U . . .
H33B H 0.6039 0.4744 0.2334 0.113 Uiso 1 1 calc R U . . .
H33C H 0.6169 0.4314 0.2783 0.113 Uiso 1 1 calc R U . . .
C34 C 0.67768(18) 0.56218(19) 0.6652(5) 0.0401(15) Uani 1 1 d . . . . .
H34A H 0.6824 0.5355 0.6996 0.048 Uiso 1 1 calc R U . . .
C35 C 0.7186(2) 0.5794(3) 0.6326(6) 0.068(2) Uani 1 1 d . . . . .
H35A H 0.7339 0.5590 0.5933 0.102 Uiso 1 1 calc R U . . .
H35B H 0.7333 0.5874 0.6977 0.102 Uiso 1 1 calc R U . . .
H35C H 0.7146 0.6028 0.5857 0.102 Uiso 1 1 calc R U . . .
C36 C 0.6569(3) 0.5888(3) 0.7489(7) 0.073(2) Uani 1 1 d . . . . .
H36A H 0.6740 0.5916 0.8130 0.109 Uiso 1 1 calc R U . . .
H36B H 0.6313 0.5767 0.7700 0.109 Uiso 1 1 calc R U . . .
H36C H 0.6520 0.6153 0.7174 0.109 Uiso 1 1 calc R U . . .
C37 C 0.84744(16) 0.52340(17) 0.0801(5) 0.0331(13) Uani 1 1 d . . . . .
C38 C 0.81795(16) 0.54965(18) 0.0547(5) 0.0324(13) Uani 1 1 d . . . . .
C39 C 0.82566(17) 0.56807(17) -0.0510(5) 0.0355(14) Uani 1 1 d . . . . .
C40 C 0.86265(18) 0.55135(19) -0.0841(5) 0.0402(15) Uani 1 1 d . . . . .
C41 C 0.87759(17) 0.52358(18) -0.0058(5) 0.0382(15) Uani 1 1 d . . . . .
C42 C 0.91416(18) 0.5050(2) -0.0250(6) 0.0482(18) Uani 1 1 d . . . . .
H42A H 0.9251 0.4865 0.0253 0.058 Uiso 1 1 calc R U . . .
C43 C 0.9345(2) 0.5147(2) -0.1222(7) 0.062(2) Uani 1 1 d . . . . .
H43A H 0.9596 0.5022 -0.1360 0.074 Uiso 1 1 calc R U . . .
C44 C 0.9199(2) 0.5411(2) -0.1974(7) 0.060(2) Uani 1 1 d . . . . .
H44A H 0.9348 0.5469 -0.2611 0.072 Uiso 1 1 calc R U . . .
C45 C 0.8821(2) 0.5600(2) -0.1792(6) 0.0513(19) Uani 1 1 d . . . . .
C46 C 0.8621(2) 0.5878(2) -0.2497(6) 0.054(2) Uani 1 1 d . . . . .
H46A H 0.8739 0.5951 -0.3170 0.065 Uiso 1 1 calc R U . . .
C47 C 0.8261(2) 0.6038(2) -0.2193(5) 0.055(2) Uani 1 1 d . . . . .
H47A H 0.8133 0.6219 -0.2677 0.066 Uiso 1 1 calc R U . . .
C48 C 0.8067(2) 0.59488(19) -0.1185(5) 0.0415(15) Uani 1 1 d . . . . .
H48A H 0.7820 0.6069 -0.0992 0.050 Uiso 1 1 calc R U . . .
C49 C 0.85908(15) 0.47358(16) 0.2336(5) 0.0303(13) Uani 1 1 d . . . . .
C50 C 0.85105(17) 0.43532(18) 0.1965(6) 0.0397(15) Uani 1 1 d . . . . .
C51 C 0.86474(19) 0.40300(18) 0.2550(6) 0.0484(18) Uani 1 1 d . . . . .
H51A H 0.8601 0.3754 0.2263 0.058 Uiso 1 1 calc R U . . .
C52 C 0.88528(18) 0.40761(19) 0.3507(7) 0.0519(19) Uani 1 1 d . . . . .
H52A H 0.8935 0.3850 0.3917 0.062 Uiso 1 1 calc R U . . .
C53 C 0.89369(17) 0.44614(18) 0.3857(6) 0.0464(17) Uani 1 1 d . . . . .
H53A H 0.9080 0.4496 0.4515 0.056 Uiso 1 1 calc R U . . .
C54 C 0.88200(16) 0.47960(17) 0.3285(5) 0.0369(15) Uani 1 1 d . . . . .
C55 C 0.82613(18) 0.42782(18) 0.0926(6) 0.0423(15) Uani 1 1 d . . . . .
H55A H 0.8204 0.4543 0.0579 0.051 Uiso 1 1 calc R U . . .
C56 C 0.7866(2) 0.4083(3) 0.1221(7) 0.069(2) Uani 1 1 d . . . . .
H56A H 0.7719 0.4016 0.0557 0.104 Uiso 1 1 calc R U . . .
H56B H 0.7707 0.4268 0.1661 0.104 Uiso 1 1 calc R U . . .
H56C H 0.7917 0.3837 0.1634 0.104 Uiso 1 1 calc R U . . .
C57 C 0.8490(2) 0.4023(2) 0.0124(7) 0.070(2) Uani 1 1 d . . . . .
H57A H 0.8729 0.4167 -0.0116 0.104 Uiso 1 1 calc R U . . .
H57B H 0.8319 0.3965 -0.0502 0.104 Uiso 1 1 calc R U . . .
H57C H 0.8569 0.3771 0.0472 0.104 Uiso 1 1 calc R U . . .
C58 C 0.89404(17) 0.52112(18) 0.3634(5) 0.0402(15) Uani 1 1 d . . . . .
H58A H 0.8739 0.5410 0.3369 0.048 Uiso 1 1 calc R U . . .
C59 C 0.8995(3) 0.5258(3) 0.4896(7) 0.087(3) Uani 1 1 d . U . . .
H59A H 0.8735 0.5228 0.5255 0.131 Uiso 1 1 calc R U . . .
H59B H 0.9105 0.5523 0.5057 0.131 Uiso 1 1 calc R U . . .
H59C H 0.9179 0.5051 0.5161 0.131 Uiso 1 1 calc R U . . .
C60 C 0.9342(3) 0.5309(2) 0.3176(7) 0.072(3) Uani 1 1 d . . . . .
H60A H 0.9340 0.5263 0.2392 0.108 Uiso 1 1 calc R U . . .
H60B H 0.9545 0.5138 0.3515 0.108 Uiso 1 1 calc R U . . .
H60C H 0.9404 0.5591 0.3322 0.108 Uiso 1 1 calc R U . . .
C61 C 0.75400(15) 0.57476(17) 0.1404(5) 0.0302(13) Uani 1 1 d . . . . .
C62 C 0.75038(18) 0.60971(18) 0.1998(6) 0.0409(15) Uani 1 1 d . . . . .
C63 C 0.7126(2) 0.6266(2) 0.2121(7) 0.058(2) Uani 1 1 d . . . . .
H63A H 0.7097 0.6523 0.2528 0.069 Uiso 1 1 calc R U . . .
C64 C 0.67932(18) 0.6091(2) 0.1654(6) 0.0482(17) Uani 1 1 d . . . . .
H64A H 0.6524 0.6218 0.1734 0.058 Uiso 1 1 calc R U . . .
C65 C 0.68355(18) 0.5749(2) 0.1060(5) 0.0450(16) Uani 1 1 d . . . . .
H65A H 0.6595 0.5633 0.0692 0.054 Uiso 1 1 calc R U . . .
C66 C 0.72025(16) 0.55645(18) 0.0918(4) 0.0346(14) Uani 1 1 d . . . . .
C67 C 0.7868(2) 0.6289(2) 0.2523(7) 0.063(2) Uani 1 1 d . . . . .
H67A H 0.8106 0.6129 0.2293 0.076 Uiso 1 1 calc R U . . .
C68 C 0.7931(3) 0.6707(3) 0.2112(15) 0.142(6) Uani 1 1 d . . . . .
H68A H 0.7904 0.6710 0.1321 0.213 Uiso 1 1 calc R U . . .
H68B H 0.8199 0.6799 0.2314 0.213 Uiso 1 1 calc R U . . .
H68C H 0.7730 0.6886 0.2433 0.213 Uiso 1 1 calc DR U . . .
C69 C 0.7838(3) 0.6253(3) 0.3798(8) 0.092(3) Uani 1 1 d . U . . .
H69A H 0.7798 0.5972 0.3998 0.138 Uiso 1 1 calc R U . . .
H69B H 0.7611 0.6413 0.4058 0.138 Uiso 1 1 calc R U . . .
H69C H 0.8086 0.6351 0.4127 0.138 Uiso 1 1 calc R U . . .
C70 C 0.72333(19) 0.5173(2) 0.0347(5) 0.0451(16) Uani 1 1 d . . . . .
H70A H 0.7524 0.5102 0.0288 0.054 Uiso 1 1 calc R U . . .
C71 C 0.7062(3) 0.5189(3) -0.0795(6) 0.069(2) Uani 1 1 d . . . . .
H71A H 0.7207 0.5390 -0.1220 0.103 Uiso 1 1 calc R U . . .
H71B H 0.6778 0.5262 -0.0761 0.103 Uiso 1 1 calc R U . . .
H71C H 0.7089 0.4926 -0.1140 0.103 Uiso 1 1 calc R U . . .
C72 C 0.7026(2) 0.4841(2) 0.0977(7) 0.065(2) Uani 1 1 d . . . . .
H72A H 0.7135 0.4830 0.1714 0.098 Uiso 1 1 calc R U . . .
H72B H 0.7072 0.4584 0.0614 0.098 Uiso 1 1 calc R U . . .
H72C H 0.6738 0.4895 0.1009 0.098 Uiso 1 1 calc R U . . .
C1S C 0.7476(7) 0.2927(8) 0.9692(17) 0.126(5) Uani 0.5 1 d DG U P A 1
C2S C 0.7076(8) 0.2877(9) 0.942(2) 0.183(7) Uani 0.5 1 d DG U P A 1
H2SA H 0.6990 0.2915 0.8692 0.220 Uiso 0.5 1 calc R U P A 1
C3S C 0.6799(7) 0.2771(11) 1.021(3) 0.186(8) Uani 0.5 1 d DG U P A 1
H3SA H 0.6525 0.2736 1.0026 0.223 Uiso 0.5 1 calc R U P A 1
C4S C 0.6924(9) 0.2715(10) 1.128(2) 0.154(5) Uani 0.5 1 d DG U P A 1
H4SA H 0.6735 0.2642 1.1818 0.185 Uiso 0.5 1 calc R U P A 1
C5S C 0.7324(9) 0.2765(9) 1.1549(17) 0.184(8) Uani 0.5 1 d DG U P A 1
H5SA H 0.7409 0.2727 1.2276 0.221 Uiso 0.5 1 calc R U P A 1
C6S C 0.7601(7) 0.2871(9) 1.0757(19) 0.192(8) Uani 0.5 1 d DG U P A 1
H6SA H 0.7875 0.2905 1.0943 0.231 Uiso 0.5 1 calc R U P A 1
C7S C 0.7796(9) 0.3010(13) 0.884(2) 0.114(5) Uani 0.5 1 d D U P A 1
H7SA H 0.7772 0.2815 0.8249 0.171 Uiso 0.5 1 calc R U P A 1
H7SB H 0.8062 0.2989 0.9168 0.171 Uiso 0.5 1 calc R U P A 1
H7SC H 0.7759 0.3281 0.8547 0.171 Uiso 0.5 1 calc R U P A 1
C1Q C 0.7521(7) 0.3003(7) 0.9406(17) 0.126(5) Uani 0.5 1 d DG U P B 2
C2Q C 0.7161(8) 0.2821(6) 0.9130(18) 0.183(7) Uani 0.5 1 d DG . P B 2
H2QA H 0.7096 0.2779 0.8390 0.220 Uiso 0.5 1 calc R U P B 2
C3Q C 0.6898(7) 0.2699(9) 0.994(2) 0.186(8) Uani 0.5 1 d DG . P B 2
H3QA H 0.6652 0.2574 0.9750 0.223 Uiso 0.5 1 calc R U P B 2
C4Q C 0.6994(9) 0.2761(10) 1.102(2) 0.154(5) Uani 0.5 1 d DG . P B 2
H4QA H 0.6814 0.2678 1.1574 0.185 Uiso 0.5 1 calc R U P B 2
C5Q C 0.7354(9) 0.2943(7) 1.1297(16) 0.184(8) Uani 0.5 1 d DG . P B 2
H5QA H 0.7420 0.2985 1.2037 0.221 Uiso 0.5 1 calc R U P B 2
C6Q C 0.7618(7) 0.3064(7) 1.0489(18) 0.192(8) Uani 0.5 1 d DG . P B 2
H6QA H 0.7864 0.3189 1.0677 0.231 Uiso 0.5 1 calc R U P B 2
C7Q C 0.7817(9) 0.3045(12) 0.847(2) 0.114(5) Uani 0.5 1 d D . P B 2
H7QA H 0.7737 0.3270 0.8012 0.171 Uiso 0.5 1 calc R U P B 2
H7QB H 0.7818 0.2798 0.8043 0.171 Uiso 0.5 1 calc R U P B 2
H7QC H 0.8086 0.3093 0.8762 0.171 Uiso 0.5 1 calc R U P B 2

loop_
_atom_site_aniso_label
_atom_site_aniso_U_11
_atom_site_aniso_U_22
_atom_site_aniso_U_33
_atom_site_aniso_U_23
_atom_site_aniso_U_13
_atom_site_aniso_U_12
K1 0.0300(7) 0.0477(8) 0.0368(7) 0.0081(6) 0.0074(6) 0.0071(6)
K2 0.0295(7) 0.0501(8) 0.0338(7) 0.0087(6) 0.0073(6) 0.0083(6)
O1 0.034(2) 0.043(2) 0.033(2) 0.0076(18) 0.0086(18) 0.0068(18)
O2 0.028(2) 0.047(3) 0.038(2) 0.0077(19) 0.0104(18) 0.0102(18)
B1 0.024(3) 0.037(4) 0.028(4) -0.004(3) 0.003(3) -0.002(3)
B2 0.027(3) 0.030(4) 0.039(4) 0.001(3) -0.003(3) -0.002(3)
N1 0.027(2) 0.039(3) 0.029(3) 0.002(2) 0.002(2) 0.004(2)
N2 0.026(2) 0.031(3) 0.031(3) -0.002(2) 0.003(2) 0.000(2)
N3 0.023(2) 0.031(3) 0.035(3) -0.003(2) 0.007(2) 0.0018(19)
N4 0.024(2) 0.043(3) 0.025(2) 0.001(2) 0.0065(19) 0.003(2)
C1 0.028(3) 0.038(3) 0.024(3) -0.004(2) 0.002(2) -0.006(3)
C2 0.027(3) 0.044(3) 0.025(3) -0.003(3) 0.005(2) -0.010(3)
C3 0.031(3) 0.044(4) 0.038(3) -0.018(3) 0.012(3) -0.005(3)
C4 0.033(3) 0.038(3) 0.029(3) -0.004(3) 0.001(3) -0.009(3)
C5 0.036(3) 0.040(3) 0.027(3) -0.006(3) 0.003(3) -0.015(3)
C6 0.042(4) 0.051(4) 0.036(4) 0.005(3) -0.001(3) -0.006(3)
C7 0.054(4) 0.064(4) 0.028(4) 0.004(3) -0.005(3) -0.023(4)
C8 0.056(4) 0.066(5) 0.028(3) -0.002(3) 0.005(3) -0.022(4)
C9 0.046(4) 0.050(4) 0.033(4) -0.012(3) 0.014(3) -0.021(3)
C10 0.051(4) 0.068(5) 0.041(4) -0.009(4) 0.017(3) -0.011(4)
C11 0.049(4) 0.062(5) 0.058(5) -0.019(4) 0.030(4) -0.003(3)
C12 0.044(4) 0.044(4) 0.048(4) -0.011(3) 0.008(3) -0.005(3)
C13 0.030(3) 0.045(4) 0.027(3) 0.011(3) 0.004(2) 0.006(3)
C14 0.041(4) 0.046(4) 0.042(4) -0.003(3) 0.003(3) 0.007(3)
C15 0.053(4) 0.060(5) 0.057(5) -0.004(4) 0.007(4) 0.016(4)
C16 0.042(4) 0.073(5) 0.052(4) 0.005(4) 0.003(3) 0.020(4)
C17 0.034(3) 0.080(5) 0.039(4) 0.007(4) -0.009(3) 0.009(3)
C18 0.028(3) 0.059(4) 0.028(3) 0.005(3) -0.001(3) 0.004(3)
C19 0.046(4) 0.048(4) 0.077(6) -0.026(4) 0.015(4) -0.004(3)
C20 0.107(6) 0.103(6) 0.123(6) 0.012(5) -0.003(5) -0.021(5)
C21 0.065(5) 0.109(7) 0.092(7) -0.027(6) 0.000(5) -0.021(5)
C22 0.027(3) 0.070(5) 0.035(4) -0.004(3) -0.003(3) -0.007(3)
C23 0.080(6) 0.069(5) 0.059(5) -0.014(4) 0.006(4) -0.015(4)
C24 0.058(5) 0.111(7) 0.038(4) -0.007(4) -0.004(4) -0.011(4)
C25 0.024(3) 0.038(3) 0.031(3) -0.005(3) 0.004(2) 0.005(2)
C26 0.023(3) 0.035(3) 0.038(3) -0.005(3) 0.002(2) 0.003(2)
C27 0.034(3) 0.041(4) 0.045(4) -0.003(3) -0.005(3) 0.001(3)
C28 0.033(3) 0.043(4) 0.060(4) 0.008(3) 0.001(3) 0.005(3)
C29 0.027(3) 0.034(3) 0.059(4) -0.009(3) 0.002(3) -0.002(3)
C30 0.023(3) 0.033(3) 0.040(3) -0.010(3) 0.001(2) 0.001(2)
C31 0.035(3) 0.031(3) 0.040(3) -0.007(3) -0.007(3) -0.002(3)
C32 0.054(5) 0.043(4) 0.115(7) -0.002(4) 0.006(5) -0.016(4)
C33 0.098(5) 0.071(4) 0.057(4) -0.016(4) 0.021(4) -0.022(4)
C34 0.037(3) 0.044(4) 0.040(4) -0.008(3) -0.001(3) -0.008(3)
C35 0.040(4) 0.109(7) 0.054(5) -0.006(4) -0.014(3) -0.018(4)
C36 0.080(6) 0.069(5) 0.070(5) -0.031(4) -0.008(5) 0.019(4)
C37 0.030(3) 0.034(3) 0.035(3) -0.011(3) 0.005(3) -0.007(3)
C38 0.026(3) 0.040(3) 0.031(3) -0.004(3) 0.004(2) -0.007(3)
C39 0.034(3) 0.041(3) 0.032(3) -0.007(3) 0.003(3) -0.016(3)
C40 0.039(3) 0.049(4) 0.033(3) -0.013(3) 0.012(3) -0.019(3)
C41 0.032(3) 0.040(3) 0.043(4) -0.016(3) 0.010(3) -0.011(3)
C42 0.034(4) 0.047(4) 0.064(5) -0.022(3) 0.018(3) -0.006(3)
C43 0.048(4) 0.067(5) 0.070(5) -0.034(4) 0.030(4) -0.011(4)
C44 0.056(5) 0.076(5) 0.048(4) -0.024(4) 0.031(4) -0.024(4)
C45 0.056(4) 0.061(4) 0.037(4) -0.019(3) 0.018(3) -0.027(4)
C46 0.060(5) 0.064(5) 0.037(4) -0.010(4) 0.013(3) -0.033(4)
C47 0.079(6) 0.058(4) 0.029(4) 0.004(3) -0.002(4) -0.027(4)
C48 0.049(4) 0.049(4) 0.026(3) -0.004(3) 0.002(3) -0.021(3)
C49 0.021(3) 0.026(3) 0.044(3) -0.002(3) 0.007(2) 0.002(2)
C50 0.023(3) 0.037(4) 0.059(4) -0.005(3) 0.003(3) -0.003(3)
C51 0.039(4) 0.028(3) 0.078(5) -0.009(3) -0.015(4) 0.005(3)
C52 0.036(4) 0.035(4) 0.085(5) -0.001(4) -0.023(4) 0.004(3)
C53 0.027(3) 0.045(4) 0.068(5) -0.004(3) -0.009(3) 0.010(3)
C54 0.022(3) 0.035(3) 0.054(4) -0.010(3) -0.001(3) 0.004(2)
C55 0.042(4) 0.035(3) 0.050(4) -0.011(3) -0.004(3) -0.001(3)
C56 0.045(4) 0.094(6) 0.068(5) -0.008(5) -0.012(4) -0.016(4)
C57 0.070(5) 0.072(5) 0.067(5) -0.030(4) -0.007(4) 0.014(4)
C58 0.032(3) 0.037(3) 0.052(4) -0.010(3) -0.006(3) -0.002(3)
C59 0.107(5) 0.089(5) 0.066(4) -0.021(4) 0.022(4) -0.029(4)
C60 0.088(6) 0.039(4) 0.088(6) -0.021(4) 0.040(5) -0.025(4)
C61 0.023(3) 0.040(3) 0.027(3) 0.007(3) 0.004(2) 0.000(2)
C62 0.029(3) 0.041(4) 0.052(4) -0.010(3) 0.008(3) 0.000(3)
C63 0.040(4) 0.051(4) 0.082(6) -0.011(4) 0.008(4) 0.011(3)
C64 0.028(3) 0.059(4) 0.057(5) 0.008(4) -0.006(3) 0.013(3)
C65 0.029(3) 0.072(5) 0.035(4) 0.007(3) -0.003(3) 0.002(3)
C66 0.030(3) 0.053(4) 0.021(3) 0.004(3) 0.000(2) -0.005(3)
C67 0.031(4) 0.056(5) 0.103(7) -0.039(4) 0.011(4) 0.000(3)
C68 0.075(7) 0.087(8) 0.265(19) -0.018(10) -0.014(9) -0.035(6)
C69 0.073(5) 0.108(5) 0.094(6) -0.025(5) -0.016(4) -0.003(4)
C70 0.035(3) 0.064(4) 0.036(4) -0.006(3) 0.003(3) -0.007(3)
C71 0.073(5) 0.099(6) 0.033(4) -0.009(4) -0.006(4) -0.032(5)
C72 0.069(5) 0.073(5) 0.053(5) -0.006(4) 0.002(4) -0.004(4)
C1S 0.123(6) 0.127(6) 0.127(6) -0.014(5) -0.010(4) 0.010(5)
C2S 0.138(9) 0.193(13) 0.220(12) 0.011(11) 0.033(9) -0.026(10)
C3S 0.175(11) 0.207(15) 0.175(12) 0.015(12) 0.023(9) -0.003(11)
C4S 0.157(9) 0.152(10) 0.153(10) -0.066(9) -0.035(8) 0.034(8)
C5S 0.174(11) 0.188(17) 0.191(11) 0.042(12) 0.012(9) -0.017(12)
C6S 0.218(11) 0.204(17) 0.155(9) 0.029(12) 0.026(8) 0.032(12)
C7S 0.106(6) 0.114(7) 0.123(8) -0.002(7) -0.006(6) -0.006(5)
C1Q 0.123(6) 0.127(6) 0.127(6) -0.014(5) -0.010(4) 0.010(5)
C2Q 0.138(9) 0.193(13) 0.220(12) 0.011(11) 0.033(9) -0.026(10)
C3Q 0.175(11) 0.207(15) 0.175(12) 0.015(12) 0.023(9) -0.003(11)
C4Q 0.157(9) 0.152(10) 0.153(10) -0.066(9) -0.035(8) 0.034(8)
C5Q 0.174(11) 0.188(17) 0.191(11) 0.042(12) 0.012(9) -0.017(12)
C6Q 0.218(11) 0.204(17) 0.155(9) 0.029(12) 0.026(8) 0.032(12)
C7Q 0.106(6) 0.114(7) 0.123(8) -0.002(7) -0.006(6) -0.006(5)

loop_
_atom_type_symbol
_atom_type_description
_atom_type_scat_dispersion_real
_atom_type_scat_dispersion_imag
_atom_type_scat_source
C C 0.0033 0.0016 'International Tables Vol C Tables 4.2.6.8 and 6.1.1.4'
H H 0.0000 0.0000 'International Tables Vol C Tables 4.2.6.8 and 6.1.1.4'
B B 0.0013 0.0007 'International Tables Vol C Tables 4.2.6.8 and 6.1.1.4'
N N 0.0061 0.0033 'International Tables Vol C Tables 4.2.6.8 and 6.1.1.4'
K K 0.2009 0.2494 'International Tables Vol C Tables 4.2.6.8 and 6.1.1.4'
O O 0.0106 0.0060 'International Tables Vol C Tables 4.2.6.8 and 6.1.1.4'

loop_
_geom_angle_atom_site_label_1
_geom_angle_atom_site_label_2
_geom_angle_atom_site_label_3
_geom_angle
_geom_angle_site_symmetry_1
_geom_angle_site_symmetry_3
_geom_angle_publ_flag
O2 K1 O1 78.52(12) . . ?
O2 K1 C13 132.20(14) . . ?
O1 K1 C13 62.37(13) . . ?
O2 K1 C18 126.79(16) . . ?
O1 K1 C18 79.12(14) . . ?
C13 K1 C18 25.33(15) . . ?
O2 K1 C49 62.41(13) . . ?
O1 K1 C49 136.96(13) . . ?
C13 K1 C49 160.44(15) . . ?
C18 K1 C49 138.57(15) . . ?
O2 K1 C50 80.53(14) . . ?
O1 K1 C50 139.02(15) . . ?
C13 K1 C50 147.26(15) . . ?
C18 K1 C50 140.55(15) . . ?
C49 K1 C50 24.06(14) . . ?
O2 K1 C14 150.60(14) . . ?
O1 K1 C14 72.36(14) . . ?
C13 K1 C14 24.49(15) . . ?
C18 K1 C14 43.60(16) . . ?
C49 K1 C14 146.20(14) . . ?
C50 K1 C14 124.93(15) . . ?
O2 K1 C17 137.92(17) . . ?
O1 K1 C17 102.96(14) . . ?
C13 K1 C17 43.03(15) . . ?
C18 K1 C17 24.46(15) . . ?
C49 K1 C17 117.81(15) . . ?
C50 K1 C17 116.09(16) . . ?
C14 K1 C17 49.20(16) . . ?
O2 K1 B2 19.14(14) . . ?
O1 K1 B2 93.06(14) . . ?
C13 K1 B2 151.14(16) . . ?
C18 K1 B2 143.37(17) . . ?
C49 K1 B2 45.12(15) . . ?
C50 K1 B2 61.51(16) . . ?
C14 K1 B2 163.22(16) . . ?
C17 K1 B2 145.69(18) . . ?
O2 K1 C54 69.71(13) . . ?
O1 K1 C54 147.54(14) . . ?
C13 K1 C54 138.97(15) . . ?
C18 K1 C54 114.78(15) . . ?
C49 K1 C54 24.26(15) . . ?
C50 K1 C54 42.04(15) . . ?
C14 K1 C54 138.38(15) . . ?
C17 K1 C54 96.39(16) . . ?
B2 K1 C54 57.78(15) . . ?
O2 K1 B1 92.19(14) . . ?
O1 K1 B1 18.33(14) . . ?
C13 K1 B1 44.73(15) . . ?
C18 K1 B1 60.90(15) . . ?
C49 K1 B1 153.89(15) . . ?
C50 K1 B1 155.87(16) . . ?
C14 K1 B1 58.51(15) . . ?
C17 K1 B1 84.63(16) . . ?
B2 K1 B1 108.82(16) . . ?
C54 K1 B1 154.07(15) . . ?
O2 K1 C15 173.68(15) . . ?
O1 K1 C15 95.72(15) . . ?
C13 K1 C15 41.58(16) . . ?
C18 K1 C15 48.66(17) . . ?
C49 K1 C15 123.88(15) . . ?
C50 K1 C15 105.68(16) . . ?
C14 K1 C15 23.41(15) . . ?
C17 K1 C15 40.49(19) . . ?
B2 K1 C15 166.80(17) . . ?
C54 K1 C15 115.65(16) . . ?
B1 K1 C15 81.63(16) . . ?
O1 K2 O2 78.76(12) . . ?
O1 K2 C61 132.52(14) . . ?
O2 K2 C61 63.07(13) . . ?
O1 K2 C66 125.84(15) . . ?
O2 K2 C66 79.33(14) . . ?
C61 K2 C66 25.41(14) . . ?
O1 K2 C25 62.24(13) . . ?
O2 K2 C25 135.68(14) . . ?
C61 K2 C25 161.23(14) . . ?
C66 K2 C25 140.32(14) . . ?
O1 K2 C62 151.80(14) . . ?
O2 K2 C62 73.47(14) . . ?
C61 K2 C62 24.64(15) . . ?
C66 K2 C62 43.90(15) . . ?
C25 K2 C62 145.10(15) . . ?
O1 K2 C65 136.03(17) . . ?
O2 K2 C65 102.93(14) . . ?
C61 K2 C65 42.74(15) . . ?
C66 K2 C65 24.09(14) . . ?
C25 K2 C65 119.41(15) . . ?
C62 K2 C65 49.30(16) . . ?
O1 K2 C30 80.08(13) . . ?
O2 K2 C30 135.63(14) . . ?
C61 K2 C30 147.28(15) . . ?
C66 K2 C30 143.28(15) . . ?
C25 K2 C30 24.28(14) . . ?
C62 K2 C30 123.95(15) . . ?
C65 K2 C30 119.23(15) . . ?
O1 K2 B1 18.79(14) . . ?
O2 K2 B1 92.78(14) . . ?
C61 K2 B1 151.13(15) . . ?
C66 K2 B1 142.21(16) . . ?
C25 K2 B1 44.97(14) . . ?
C62 K2 B1 164.35(16) . . ?
C65 K2 B1 144.20(17) . . ?
C30 K2 B1 61.33(15) . . ?
O1 K2 C63 174.86(16) . . ?
O2 K2 C63 97.38(15) . . ?
C61 K2 C63 42.37(16) . . ?
C66 K2 C63 49.58(17) . . ?
C25 K2 C63 122.58(16) . . ?
C62 K2 C63 23.96(15) . . ?
C65 K2 C63 41.21(18) . . ?
C30 K2 C63 105.05(16) . . ?
B1 K2 C63 166.35(17) . . ?
O1 K2 C26 70.53(13) . . ?
O2 K2 C26 149.09(14) . . ?
C61 K2 C26 139.47(15) . . ?
C66 K2 C26 115.93(14) . . ?
C25 K2 C26 24.62(14) . . ?
C62 K2 C26 136.58(15) . . ?
C65 K2 C26 96.81(15) . . ?
C30 K2 C26 42.44(13) . . ?
B1 K2 C26 58.27(15) . . ?
C63 K2 C26 113.03(15) . . ?
O1 K2 C64 156.00(16) . . ?
O2 K2 C64 111.81(14) . . ?
C61 K2 C64 49.16(14) . . ?
C66 K2 C64 42.11(16) . . ?
C25 K2 C64 112.32(15) . . ?
C62 K2 C64 42.02(15) . . ?
C65 K2 C64 23.17(16) . . ?
C30 K2 C64 103.20(16) . . ?
B1 K2 C64 153.56(15) . . ?
C63 K2 C64 23.38(17) . . ?
C26 K2 C64 95.59(15) . . ?
B1 O1 K2 121.6(4) . . ?
B1 O1 K1 121.6(4) . . ?
K2 O1 K1 101.26(14) . . ?
B2 O2 K1 121.5(4) . . ?
B2 O2 K2 120.9(4) . . ?
K1 O2 K2 101.44(14) . . ?
O1 B1 N1 128.3(5) . . ?
O1 B1 N2 129.0(6) . . ?
N1 B1 N2 102.6(5) . . ?
O1 B1 K2 39.6(3) . . ?
N1 B1 K2 155.3(4) . . ?
N2 B1 K2 93.0(3) . . ?
O1 B1 K1 40.1(3) . . ?
N1 B1 K1 89.8(3) . . ?
N2 B1 K1 161.8(4) . . ?
K2 B1 K1 71.11(13) . . ?
O2 B2 N4 128.7(5) . . ?
O2 B2 N3 128.0(5) . . ?
N4 B2 N3 103.3(5) . . ?
O2 B2 K1 39.4(3) . . ?
N4 B2 K1 153.1(4) . . ?
N3 B2 K1 92.8(3) . . ?
O2 B2 K2 40.2(3) . . ?
N4 B2 K2 89.6(3) . . ?
N3 B2 K2 162.0(4) . . ?
K1 B2 K2 70.76(13) . . ?
C1 N1 C13 127.6(5) . . ?
C1 N1 B1 108.8(4) . . ?
C13 N1 B1 122.9(5) . . ?
C2 N2 C25 128.1(5) . . ?
C2 N2 B1 108.2(5) . . ?
C25 N2 B1 122.2(4) . . ?
C37 N3 C49 129.0(5) . . ?
C37 N3 B2 107.6(5) . . ?
C49 N3 B2 121.4(5) . . ?
C38 N4 C61 127.7(5) . . ?
C38 N4 B2 108.1(4) . . ?
C61 N4 B2 123.2(5) . . ?
C2 C1 N1 110.0(5) . . ?
C2 C1 C5 111.0(5) . . ?
N1 C1 C5 138.9(5) . . ?
C1 C2 N2 110.3(5) . . ?
C1 C2 C3 109.1(5) . . ?
N2 C2 C3 140.3(6) . . ?
C12 C3 C4 117.4(6) . . ?
C12 C3 C2 138.0(7) . . ?
C4 C3 C2 104.5(5) . . ?
C9 C4 C3 125.2(6) . . ?
C9 C4 C5 123.2(6) . . ?
C3 C4 C5 111.6(5) . . ?
C6 C5 C4 117.9(6) . . ?
C6 C5 C1 138.3(6) . . ?
C4 C5 C1 103.7(5) . . ?
C5 C6 C7 119.7(6) . . ?
C5 C6 H6A 120.1 . . ?
C7 C6 H6A 120.1 . . ?
C8 C7 C6 120.8(7) . . ?
C8 C7 H7A 119.6 . . ?
C6 C7 H7A 119.6 . . ?
C7 C8 C9 122.0(6) . . ?
C7 C8 H8A 119.0 . . ?
C9 C8 H8A 119.0 . . ?
C4 C9 C10 116.0(6) . . ?
C4 C9 C8 116.2(6) . . ?
C10 C9 C8 127.7(6) . . ?
C11 C10 C9 120.0(6) . . ?
C11 C10 H10A 120.0 . . ?
C9 C10 H10A 120.0 . . ?
C10 C11 C12 123.0(6) . . ?
C10 C11 H11A 118.5 . . ?
C12 C11 H11A 118.5 . . ?
C3 C12 C11 118.4(7) . . ?
C3 C12 H12A 120.8 . . ?
C11 C12 H12A 120.8 . . ?
C14 C13 C18 121.2(5) . . ?
C14 C13 N1 119.1(5) . . ?
C18 C13 N1 119.4(5) . . ?
C14 C13 K1 84.1(4) . . ?
C18 C13 K1 77.9(3) . . ?
N1 C13 K1 102.2(3) . . ?
C15 C14 C13 117.1(6) . . ?
C15 C14 C19 121.7(6) . . ?
C13 C14 C19 121.2(5) . . ?
C15 C14 K1 82.5(4) . . ?
C13 C14 K1 71.4(3) . . ?
C19 C14 K1 113.2(5) . . ?
C16 C15 C14 122.5(7) . . ?
C16 C15 K1 79.4(4) . . ?
C14 C15 K1 74.1(4) . . ?
C16 C15 H15A 118.7 . . ?
C14 C15 H15A 118.7 . . ?
K1 C15 H15A 118.7 . . ?
C17 C16 C15 120.0(6) . . ?
C17 C16 K1 74.2(4) . . ?
C15 C16 K1 77.6(4) . . ?
C17 C16 H16A 120.0 . . ?
C15 C16 H16A 120.0 . . ?
K1 C16 H16A 120.0 . . ?
C16 C17 C18 120.7(6) . . ?
C16 C17 K1 83.1(4) . . ?
C18 C17 K1 71.3(3) . . ?
C16 C17 H17A 119.6 . . ?
C18 C17 H17A 119.6 . . ?
K1 C17 H17A 119.6 . . ?
C13 C18 C17 118.6(6) . . ?
C13 C18 C22 121.4(5) . . ?
C17 C18 C22 120.0(6) . . ?
C13 C18 K1 76.7(3) . . ?
C17 C18 K1 84.2(4) . . ?
C22 C18 K1 106.6(4) . . ?
C14 C19 C20 113.0(8) . . ?
C14 C19 C21 111.3(6) . . ?
C20 C19 C21 108.8(8) . . ?
C14 C19 H19A 107.8 . . ?
C20 C19 H19A 107.8 . . ?
C21 C19 H19A 107.8 . . ?
C19 C20 H20A 109.5 . . ?
C19 C20 H20B 109.5 . . ?
H20A C20 H20B 109.5 . . ?
C19 C20 H20C 109.5 . . ?
H20A C20 H20C 109.5 . . ?
H20B C20 H20C 109.5 . . ?
C19 C21 H21A 109.5 . . ?
C19 C21 H21B 109.5 . . ?
H21A C21 H21B 109.5 . . ?
C19 C21 H21C 109.5 . . ?
H21A C21 H21C 109.5 . . ?
H21B C21 H21C 109.5 . . ?
C18 C22 C23 112.1(6) . . ?
C18 C22 C24 112.7(6) . . ?
C23 C22 C24 109.3(6) . . ?
C18 C22 H22A 107.5 . . ?
C23 C22 H22A 107.5 . . ?
C24 C22 H22A 107.5 . . ?
C22 C23 H23A 109.5 . . ?
C22 C23 H23B 109.5 . . ?
H23A C23 H23B 109.5 . . ?
C22 C23 H23C 109.5 . . ?
H23A C23 H23C 109.5 . . ?
H23B C23 H23C 109.5 . . ?
C22 C24 H24A 109.5 . . ?
C22 C24 H24B 109.5 . . ?
H24A C24 H24B 109.5 . . ?
C22 C24 H24C 109.5 . . ?
H24A C24 H24C 109.5 . . ?
H24B C24 H24C 109.5 . . ?
C30 C25 N2 120.9(5) . . ?
C30 C25 C26 119.8(5) . . ?
N2 C25 C26 118.7(5) . . ?
C30 C25 K2 81.5(3) . . ?
N2 C25 K2 99.2(3) . . ?
C26 C25 K2 82.0(3) . . ?
C27 C26 C25 119.9(5) . . ?
C27 C26 C31 119.9(5) . . ?
C25 C26 C31 120.2(5) . . ?
C27 C26 K2 84.5(3) . . ?
C25 C26 K2 73.4(3) . . ?
C31 C26 K2 114.4(3) . . ?
C26 C27 C28 120.5(6) . . ?
C26 C27 K2 72.7(3) . . ?
C28 C27 K2 81.3(3) . . ?
C26 C27 H27A 119.7 . . ?
C28 C27 H27A 119.7 . . ?
K2 C27 H27A 119.7 . . ?
C29 C28 C27 119.3(6) . . ?
C29 C28 H28A 120.4 . . ?
C27 C28 H28A 120.4 . . ?
C28 C29 C30 121.1(6) . . ?
C28 C29 K2 81.3(4) . . ?
C30 C29 K2 71.7(3) . . ?
C28 C29 H29A 119.5 . . ?
C30 C29 H29A 119.5 . . ?
K2 C29 H29A 118.2 . . ?
C29 C30 C25 119.3(5) . . ?
C29 C30 C34 118.5(5) . . ?
C25 C30 C34 122.1(5) . . ?
C29 C30 K2 85.1(4) . . ?
C25 C30 K2 74.2(3) . . ?
C34 C30 K2 109.5(3) . . ?
C33 C31 C32 114.2(6) . . ?
C33 C31 C26 112.9(6) . . ?
C32 C31 C26 110.3(5) . . ?
C33 C31 H31A 106.3 . . ?
C32 C31 H31A 106.3 . . ?
C26 C31 H31A 106.3 . . ?
C31 C32 H32A 109.5 . . ?
C31 C32 H32B 109.5 . . ?
H32A C32 H32B 109.5 . . ?
C31 C32 H32C 109.5 . . ?
H32A C32 H32C 109.5 . . ?
H32B C32 H32C 109.5 . . ?
C31 C33 H33A 109.5 . . ?
C31 C33 H33B 109.5 . . ?
H33A C33 H33B 109.5 . . ?
C31 C33 H33C 109.5 . . ?
H33A C33 H33C 109.5 . . ?
H33B C33 H33C 109.5 . . ?
C30 C34 C36 111.9(5) . . ?
C30 C34 C35 110.3(5) . . ?
C36 C34 C35 111.3(6) . . ?
C30 C34 H34A 107.7 . . ?
C36 C34 H34A 107.7 . . ?
C35 C34 H34A 107.7 . . ?
C34 C35 H35A 109.5 . . ?
C34 C35 H35B 109.5 . . ?
H35A C35 H35B 109.5 . . ?
C34 C35 H35C 109.5 . . ?
H35A C35 H35C 109.5 . . ?
H35B C35 H35C 109.5 . . ?
C34 C36 H36A 109.5 . . ?
C34 C36 H36B 109.5 . . ?
H36A C36 H36B 109.5 . . ?
C34 C36 H36C 109.5 . . ?
H36A C36 H36C 109.5 . . ?
H36B C36 H36C 109.5 . . ?
C38 C37 N3 110.1(5) . . ?
C38 C37 C41 109.3(5) . . ?
N3 C37 C41 140.2(6) . . ?
C37 C38 N4 110.9(5) . . ?
C37 C38 C39 110.5(5) . . ?
N4 C38 C39 138.3(6) . . ?
C48 C39 C40 118.8(6) . . ?
C48 C39 C38 137.0(6) . . ?
C40 C39 C38 104.2(5) . . ?
C45 C40 C39 125.2(7) . . ?
C45 C40 C41 123.3(6) . . ?
C39 C40 C41 111.4(5) . . ?
C42 C41 C40 118.7(6) . . ?
C42 C41 C37 136.7(7) . . ?
C40 C41 C37 104.6(5) . . ?
C41 C42 C43 117.8(7) . . ?
C41 C42 H42A 121.1 . . ?
C43 C42 H42A 121.1 . . ?
C44 C43 C42 123.3(7) . . ?
C44 C43 H43A 118.4 . . ?
C42 C43 H43A 118.4 . . ?
C43 C44 C45 119.4(7) . . ?
C43 C44 H44A 120.3 . . ?
C45 C44 H44A 120.3 . . ?
C40 C45 C46 115.7(7) . . ?
C40 C45 C44 117.4(8) . . ?
C46 C45 C44 126.9(7) . . ?
C47 C46 C45 119.7(7) . . ?
C47 C46 H46A 120.2 . . ?
C45 C46 H46A 120.2 . . ?
C46 C47 C48 123.5(7) . . ?
C46 C47 H47A 118.2 . . ?
C48 C47 H47A 118.2 . . ?
C39 C48 C47 117.0(6) . . ?
C39 C48 H48A 121.5 . . ?
C47 C48 H48A 121.5 . . ?
C50 C49 C54 120.7(5) . . ?
C50 C49 N3 121.3(5) . . ?
C54 C49 N3 117.8(5) . . ?
C50 C49 K1 81.5(3) . . ?
C54 C49 K1 83.8(3) . . ?
N3 C49 K1 99.9(3) . . ?
C51 C50 C49 119.0(6) . . ?
C51 C50 C55 119.1(5) . . ?
C49 C50 C55 121.8(6) . . ?
C51 C50 K1 85.5(4) . . ?
C49 C50 K1 74.5(3) . . ?
C55 C50 K1 108.7(3) . . ?
C52 C51 C50 121.9(6) . . ?
C52 C51 K1 82.1(4) . . ?
C50 C51 K1 71.6(4) . . ?
C52 C51 H51A 119.0 . . ?
C50 C51 H51A 119.0 . . ?
K1 C51 H51A 119.0 . . ?
C51 C52 C53 118.2(6) . . ?
C51 C52 H52A 120.9 . . ?
C53 C52 H52A 120.9 . . ?
C54 C53 C52 122.4(7) . . ?
C54 C53 K1 73.8(3) . . ?
C52 C53 K1 81.6(4) . . ?
C54 C53 H53A 118.8 . . ?
C52 C53 H53A 118.8 . . ?
K1 C53 H53A 116.2 . . ?
C53 C54 C49 117.5(5) . . ?
C53 C54 C58 121.6(6) . . ?
C49 C54 C58 120.8(5) . . ?
C53 C54 K1 83.4(4) . . ?
C49 C54 K1 71.9(3) . . ?
C58 C54 K1 115.6(4) . . ?
C57 C55 C56 110.7(6) . . ?
C57 C55 C50 111.2(5) . . ?
C56 C55 C50 109.8(6) . . ?
C57 C55 H55A 108.3 . . ?
C56 C55 H55A 108.3 . . ?
C50 C55 H55A 108.3 . . ?
C55 C56 H56A 109.5 . . ?
C55 C56 H56B 109.5 . . ?
H56A C56 H56B 109.5 . . ?
C55 C56 H56C 109.5 . . ?
H56A C56 H56C 109.5 . . ?
H56B C56 H56C 109.5 . . ?
C55 C57 H57A 109.5 . . ?
C55 C57 H57B 109.5 . . ?
H57A C57 H57B 109.5 . . ?
C55 C57 H57C 109.5 . . ?
H57A C57 H57C 109.5 . . ?
H57B C57 H57C 109.5 . . ?
C60 C58 C54 109.5(5) . . ?
C60 C58 C59 104.4(6) . . ?
C54 C58 C59 113.8(6) . . ?
C60 C58 H58A 109.7 . . ?
C54 C58 H58A 109.7 . . ?
C59 C58 H58A 109.7 . . ?
C58 C59 H59A 109.5 . . ?
C58 C59 H59B 109.5 . . ?
H59A C59 H59B 109.5 . . ?
C58 C59 H59C 109.5 . . ?
H59A C59 H59C 109.5 . . ?
H59B C59 H59C 109.5 . . ?
C58 C60 H60A 109.5 . . ?
C58 C60 H60B 109.5 . . ?
H60A C60 H60B 109.5 . . ?
C58 C60 H60C 109.5 . . ?
H60A C60 H60C 109.5 . . ?
H60B C60 H60C 109.5 . . ?
C62 C61 C66 121.3(5) . . ?
C62 C61 N4 119.3(5) . . ?
C66 C61 N4 118.9(5) . . ?
C62 C61 K2 81.5(4) . . ?
C66 C61 K2 79.5(3) . . ?
N4 C61 K2 102.2(3) . . ?
C61 C62 C63 118.6(6) . . ?
C61 C62 C67 120.8(5) . . ?
C63 C62 C67 120.6(6) . . ?
C61 C62 K2 73.8(3) . . ?
C63 C62 K2 82.4(4) . . ?
C67 C62 K2 112.9(5) . . ?
C64 C63 C62 120.9(7) . . ?
C64 C63 K2 80.0(4) . . ?
C62 C63 K2 73.7(4) . . ?
C64 C63 H63A 119.5 . . ?
C62 C63 H63A 119.5 . . ?
K2 C63 H63A 119.5 . . ?
C65 C64 C63 119.6(6) . . ?
C65 C64 K2 75.4(4) . . ?
C63 C64 K2 76.6(4) . . ?
C65 C64 H64A 120.2 . . ?
C63 C64 H64A 120.2 . . ?
K2 C64 H64A 120.2 . . ?
C64 C65 C66 122.1(6) . . ?
C64 C65 K2 81.4(4) . . ?
C66 C65 K2 73.3(3) . . ?
C64 C65 H65A 118.9 . . ?
C66 C65 H65A 118.9 . . ?
K2 C65 H65A 118.9 . . ?
C65 C66 C61 117.4(6) . . ?
C65 C66 C70 120.8(5) . . ?
C61 C66 C70 121.7(5) . . ?
C65 C66 K2 82.7(3) . . ?
C61 C66 K2 75.1(3) . . ?
C70 C66 K2 108.0(4) . . ?
C68 C67 C62 111.2(8) . . ?
C68 C67 C69 114.6(9) . . ?
C62 C67 C69 109.9(7) . . ?
C68 C67 H67A 106.9 . . ?
C62 C67 H67A 106.9 . . ?
C69 C67 H67A 106.9 . . ?
C67 C68 H68A 109.5 . . ?
C67 C68 H68B 109.5 . . ?
H68A C68 H68B 109.5 . . ?
C67 C68 H68C 109.5 . . ?
H68A C68 H68C 109.5 . . ?
H68B C68 H68C 109.5 . . ?
C67 C69 H69A 109.5 . . ?
C67 C69 H69B 109.5 . . ?
H69A C69 H69B 109.5 . . ?
C67 C69 H69C 109.5 . . ?
H69A C69 H69C 109.5 . . ?
H69B C69 H69C 109.5 . . ?
C66 C70 C72 111.5(6) . . ?
C66 C70 C71 112.3(6) . . ?
C72 C70 C71 109.2(6) . . ?
C66 C70 H70A 107.9 . . ?
C72 C70 H70A 107.9 . . ?
C71 C70 H70A 107.9 . . ?
C70 C71 H71A 109.5 . . ?
C70 C71 H71B 109.5 . . ?
H71A C71 H71B 109.5 . . ?
C70 C71 H71C 109.5 . . ?
H71A C71 H71C 109.5 . . ?
H71B C71 H71C 109.5 . . ?
C70 C72 H72A 109.5 . . ?
C70 C72 H72B 109.5 . . ?
H72A C72 H72B 109.5 . . ?
C70 C72 H72C 109.5 . . ?
H72A C72 H72C 109.5 . . ?
H72B C72 H72C 109.5 . . ?
C2S C1S C6S 120.0 . . ?
C2S C1S C7S 121.9(16) . . ?
C6S C1S C7S 117.9(16) . . ?
C3S C2S C1S 120.0 . . ?
C3S C2S H2SA 120.0 . . ?
C1S C2S H2SA 120.0 . . ?
C2S C3S C4S 120.0 . . ?
C2S C3S H3SA 120.0 . . ?
C4S C3S H3SA 120.0 . . ?
C3S C4S C5S 120.0 . . ?
C3S C4S H4SA 120.0 . . ?
C5S C4S H4SA 120.0 . . ?
C6S C5S C4S 120.0 . . ?
C6S C5S H5SA 120.0 . . ?
C4S C5S H5SA 120.0 . . ?
C5S C6S C1S 120.0 . . ?
C5S C6S H6SA 120.0 . . ?
C1S C6S H6SA 120.0 . . ?
C1S C7S H7SA 109.5 . . ?
C1S C7S H7SB 109.5 . . ?
H7SA C7S H7SB 109.5 . . ?
C1S C7S H7SC 109.5 . . ?
H7SA C7S H7SC 109.5 . . ?
H7SB C7S H7SC 109.5 . . ?
C2Q C1Q C6Q 120.0 . . ?
C2Q C1Q C7Q 114.6(16) . . ?
C6Q C1Q C7Q 124.3(16) . . ?
C1Q C2Q C3Q 120.0 . . ?
C1Q C2Q H2QA 120.0 . . ?
C3Q C2Q H2QA 120.0 . . ?
C4Q C3Q C2Q 120.0 . . ?
C4Q C3Q H3QA 120.0 . . ?
C2Q C3Q H3QA 120.0 . . ?
C5Q C4Q C3Q 120.0 . . ?
C5Q C4Q H4QA 120.0 . . ?
C3Q C4Q H4QA 120.0 . . ?
C4Q C5Q C6Q 120.0 . . ?
C4Q C5Q H5QA 120.0 . . ?
C6Q C5Q H5QA 120.0 . . ?
C5Q C6Q C1Q 120.0 . . ?
C5Q C6Q H6QA 120.0 . . ?
C1Q C6Q H6QA 120.0 . . ?
C1Q C7Q H7QA 109.5 . . ?
C1Q C7Q H7QB 109.5 . . ?
H7QA C7Q H7QB 109.5 . . ?
C1Q C7Q H7QC 109.5 . . ?
H7QA C7Q H7QC 109.5 . . ?
H7QB C7Q H7QC 109.5 . . ?

loop_
_geom_bond_atom_site_label_1
_geom_bond_atom_site_label_2
_geom_bond_distance
_geom_bond_site_symmetry_2
_geom_bond_publ_flag
K1 O2 2.536(4) . ?
K1 O1 2.619(4) . ?
K1 C13 3.209(6) . ?
K1 C18 3.224(6) . ?
K1 C49 3.269(6) . ?
K1 C50 3.356(6) . ?
K1 C14 3.367(7) . ?
K1 C17 3.387(7) . ?
K1 B2 3.408(7) . ?
K1 C54 3.419(6) . ?
K1 B1 3.465(6) . ?
K1 C15 3.472(8) . ?
K2 O1 2.533(4) . ?
K2 O2 2.609(4) . ?
K2 C61 3.187(5) . ?
K2 C66 3.243(6) . ?
K2 C25 3.276(6) . ?
K2 C62 3.282(7) . ?
K2 C65 3.359(6) . ?
K2 C30 3.368(6) . ?
K2 B1 3.383(7) . ?
K2 C63 3.389(8) . ?
K2 C26 3.385(5) . ?
K2 C64 3.431(7) . ?
O1 B1 1.279(8) . ?
O2 B2 1.310(8) . ?
B1 N1 1.494(8) . ?
B1 N2 1.497(8) . ?
B2 N4 1.465(8) . ?
B2 N3 1.502(8) . ?
N1 C1 1.394(7) . ?
N1 C13 1.410(7) . ?
N2 C2 1.401(7) . ?
N2 C25 1.414(7) . ?
N3 C37 1.387(8) . ?
N3 C49 1.439(7) . ?
N4 C38 1.387(7) . ?
N4 C61 1.427(7) . ?
C1 C2 1.372(8) . ?
C1 C5 1.451(8) . ?
C2 C3 1.465(8) . ?
C3 C12 1.351(9) . ?
C3 C4 1.426(9) . ?
C4 C9 1.389(8) . ?
C4 C5 1.442(8) . ?
C5 C6 1.357(9) . ?
C6 C7 1.446(9) . ?
C6 H6A 0.9500 . ?
C7 C8 1.347(10) . ?
C7 H7A 0.9500 . ?
C8 C9 1.420(10) . ?
C8 H8A 0.9500 . ?
C9 C10 1.405(10) . ?
C10 C11 1.359(11) . ?
C10 H10A 0.9500 . ?
C11 C12 1.444(10) . ?
C11 H11A 0.9500 . ?
C12 H12A 0.9500 . ?
C13 C14 1.404(9) . ?
C13 C18 1.411(8) . ?
C14 C15 1.391(9) . ?
C14 C19 1.490(9) . ?
C15 C16 1.387(10) . ?
C15 H15A 1.0000 . ?
C16 C17 1.356(10) . ?
C16 H16A 1.0000 . ?
C17 C18 1.409(8) . ?
C17 H17A 1.0000 . ?
C18 C22 1.512(9) . ?
C19 C20 1.506(13) . ?
C19 C21 1.526(13) . ?
C19 H19A 1.0000 . ?
C20 H20A 0.9800 . ?
C20 H20B 0.9800 . ?
C20 H20C 0.9800 . ?
C21 H21A 0.9800 . ?
C21 H21B 0.9800 . ?
C21 H21C 0.9800 . ?
C22 C23 1.528(10) . ?
C22 C24 1.546(9) . ?
C22 H22A 1.0000 . ?
C23 H23A 0.9800 . ?
C23 H23B 0.9800 . ?
C23 H23C 0.9800 . ?
C24 H24A 0.9800 . ?
C24 H24B 0.9800 . ?
C24 H24C 0.9800 . ?
C25 C30 1.400(8) . ?
C25 C26 1.424(8) . ?
C26 C27 1.373(8) . ?
C26 C31 1.525(8) . ?
C27 C28 1.411(9) . ?
C27 H27A 1.0000 . ?
C28 C29 1.395(9) . ?
C28 H28A 0.9500 . ?
C29 C30 1.394(9) . ?
C29 H29A 0.9500 . ?
C30 C34 1.521(8) . ?
C31 C33 1.473(10) . ?
C31 C32 1.523(9) . ?
C31 H31A 1.0000 . ?
C32 H32A 0.9800 . ?
C32 H32B 0.9800 . ?
C32 H32C 0.9800 . ?
C33 H33A 0.9800 . ?
C33 H33B 0.9800 . ?
C33 H33C 0.9800 . ?
C34 C36 1.530(9) . ?
C34 C35 1.535(9) . ?
C34 H34A 1.0000 . ?
C35 H35A 0.9800 . ?
C35 H35B 0.9800 . ?
C35 H35C 0.9800 . ?
C36 H36A 0.9800 . ?
C36 H36B 0.9800 . ?
C36 H36C 0.9800 . ?
C37 C38 1.355(8) . ?
C37 C41 1.462(8) . ?
C38 C39 1.465(8) . ?
C39 C48 1.377(9) . ?
C39 C40 1.416(9) . ?
C40 C45 1.371(9) . ?
C40 C41 1.429(10) . ?
C41 C42 1.390(8) . ?
C42 C43 1.415(11) . ?
C42 H42A 0.9500 . ?
C43 C44 1.371(12) . ?
C43 H43A 0.9500 . ?
C44 C45 1.429(11) . ?
C44 H44A 0.9500 . ?
C45 C46 1.437(11) . ?
C46 C47 1.368(11) . ?
C46 H46A 0.9500 . ?
C47 C48 1.434(9) . ?
C47 H47A 0.9500 . ?
C48 H48A 0.9500 . ?
C49 C50 1.384(8) . ?
C49 C54 1.413(9) . ?
C50 C51 1.377(9) . ?
C50 C55 1.548(9) . ?
C51 C52 1.373(10) . ?
C51 H51A 1.0000 . ?
C52 C53 1.386(9) . ?
C52 H52A 0.9500 . ?
C53 C54 1.378(9) . ?
C53 H53A 0.9500 . ?
C54 C58 1.507(8) . ?
C55 C57 1.512(10) . ?
C55 C56 1.518(9) . ?
C55 H55A 1.0000 . ?
C56 H56A 0.9800 . ?
C56 H56B 0.9800 . ?
C56 H56C 0.9800 . ?
C57 H57A 0.9800 . ?
C57 H57B 0.9800 . ?
C57 H57C 0.9800 . ?
C58 C60 1.491(9) . ?
C58 C59 1.575(11) . ?
C58 H58A 1.0000 . ?
C59 H59A 0.9800 . ?
C59 H59B 0.9800 . ?
C59 H59C 0.9800 . ?
C60 H60A 0.9800 . ?
C60 H60B 0.9800 . ?
C60 H60C 0.9800 . ?
C61 C62 1.384(8) . ?
C61 C66 1.415(8) . ?
C62 C63 1.388(9) . ?
C62 C67 1.519(9) . ?
C63 C64 1.383(10) . ?
C63 H63A 1.0000 . ?
C64 C65 1.365(10) . ?
C64 H64A 1.0000 . ?
C65 C66 1.382(8) . ?
C65 H65A 1.0000 . ?
C66 C70 1.490(9) . ?
C67 C68 1.500(14) . ?
C67 C69 1.581(13) . ?
C67 H67A 1.0000 . ?
C68 H68A 0.9800 . ?
C68 H68B 0.9800 . ?
C68 H68C 0.9800 . ?
C69 H69A 0.9800 . ?
C69 H69B 0.9800 . ?
C69 H69C 0.9800 . ?
C70 C72 1.519(10) . ?
C70 C71 1.522(10) . ?
C70 H70A 1.0000 . ?
C71 H71A 0.9800 . ?
C71 H71B 0.9800 . ?
C71 H71C 0.9800 . ?
C72 H72A 0.9800 . ?
C72 H72B 0.9800 . ?
C72 H72C 0.9800 . ?
C1S C2S 1.3900 . ?
C1S C6S 1.3900 . ?
C1S C7S 1.526(12) . ?
C2S C3S 1.3900 . ?
C2S H2SA 0.9500 . ?
C3S C4S 1.3900 . ?
C3S H3SA 0.9500 . ?
C4S C5S 1.3900 . ?
C4S H4SA 0.9500 . ?
C5S C6S 1.3900 . ?
C5S H5SA 0.9500 . ?
C6S H6SA 0.9500 . ?
C7S H7SA 0.9800 . ?
C7S H7SB 0.9800 . ?
C7S H7SC 0.9800 . ?
C1Q C2Q 1.3900 . ?
C1Q C6Q 1.3900 . ?
C1Q C7Q 1.523(12) . ?
C2Q C3Q 1.3900 . ?
C2Q H2QA 0.9500 . ?
C3Q C4Q 1.3900 . ?
C3Q H3QA 0.9500 . ?
C4Q C5Q 1.3900 . ?
C4Q H4QA 0.9500 . ?
C5Q C6Q 1.3900 . ?
C5Q H5QA 0.9500 . ?
C6Q H6QA 0.9500 . ?
C7Q H7QA 0.9800 . ?
C7Q H7QB 0.9800 . ?
C7Q H7QC 0.9800 . ?
